data_2232773
loop_
_publ_author_name
'Tabatabaee, Masoumeh'
'Zaji, Nikoo'
'Parvez, Masood'

_publ_section_title
;
 Tris(1,10-phenanthroline-\k^2^<i>N</i>,<i>N</i>')nickel(II) dinitrate
 tetrahydrate
;
_journal_coeditor_code HY2480
_journal_issue 12
_journal_name_full 'Acta Crystallographica Section E'
_journal_page_first m1794
_journal_page_last m1795
_journal_paper_doi 10.1107/S160053681104880X
_journal_volume 67
_journal_year 2011
_chemical_formula_iupac '[Ni (C12 H8 N2)3] (N O3)2, 4H2 O'
_chemical_formula_moiety 'C36 H24 N6 Ni 2+, 2(N O3 -), 4(H2 O)'
_chemical_formula_sum 'C36 H32 N8 Ni O10'
_chemical_formula_weight 795.41
_chemical_name_systematic
;
Tris(1,10-phenanthroline-\k^2^<i>N</i>,<i>N</i>')nickel(II) dinitrate
tetrahydrate
;
_space_group_IT_number 2
_symmetry_cell_setting triclinic
_symmetry_space_group_name_Hall '-P 1'
_symmetry_space_group_name_H-M 'P -1'
_atom_sites_solution_hydrogens geom
_atom_sites_solution_primary direct
_atom_sites_solution_secondary difmap
_cell_angle_alpha 82.688(2)
_cell_angle_beta 72.147(2)
_cell_angle_gamma 67.402(2)
_cell_formula_units_Z 2
_cell_length_a 13.0463(6)
_cell_length_b 13.1785(5)
_cell_length_c 13.4093(4)
_cell_measurement_reflns_used 8521
_cell_measurement_temperature 173(2)
_cell_measurement_theta_max 27.5
_cell_measurement_theta_min 1.0
_cell_volume 2025.85(14)
_computing_cell_refinement 'DENZO (Otwinowski & Minor, 1997)'
_computing_data_collection 'COLLECT (Hooft, 1998)'
_computing_data_reduction 'SCALEPACK (Otwinowski & Minor, 1997)'
_computing_molecular_graphics 'ORTEP-3 (Farrugia, 1997)'
_computing_publication_material 'SHELXL97 (Sheldrick, 2008) and PLATON (Spek, 2009)'
_computing_structure_refinement 'SHELXL97 (Sheldrick, 2008)'
_computing_structure_solution 'SIR92 (Altomare <i>et al.</i>, 1994)'
_diffrn_ambient_temperature 173(2)
_diffrn_measured_fraction_theta_full 0.994
_diffrn_measured_fraction_theta_max 0.994
_diffrn_measurement_device_type 'Nonius KappaCCD diffractometer with APEXII CCD'
_diffrn_measurement_method '\w and \f scans'
_diffrn_radiation_monochromator graphite
_diffrn_radiation_source 'fine-focus sealed tube'
_diffrn_radiation_type MoK\a
_diffrn_radiation_wavelength 0.71073
_diffrn_reflns_av_R_equivalents 0.0372
_diffrn_reflns_av_sigmaI/netI 0.0461
_diffrn_reflns_limit_h_max 15
_diffrn_reflns_limit_h_min -15
_diffrn_reflns_limit_k_max 15
_diffrn_reflns_limit_k_min -15
_diffrn_reflns_limit_l_max 15
_diffrn_reflns_limit_l_min -15
_diffrn_reflns_number 13391
_diffrn_reflns_theta_full 25.00
_diffrn_reflns_theta_max 25.00
_diffrn_reflns_theta_min 2.82
_exptl_absorpt_coefficient_mu 0.542
_exptl_absorpt_correction_T_max 0.948
_exptl_absorpt_correction_T_min 0.928
_exptl_absorpt_correction_type multi-scan
_exptl_absorpt_process_details '(SORTAV; Blessing, 1997)'
_exptl_crystal_colour Pink
_exptl_crystal_density_diffrn 1.304
_exptl_crystal_density_method 'not measured'
_exptl_crystal_description Prism
_exptl_crystal_F_000 824
_exptl_crystal_size_max 0.14
_exptl_crystal_size_mid 0.12
_exptl_crystal_size_min 0.10
_platon_squeeze_details
;
The asymmetric unit of the title compound contains nine water molecules,
five of which were disordered and were therefore, removed by the
command SQUEEZE in PLATON (Spek, 2009).
;
_refine_diff_density_max 0.415
_refine_diff_density_min -0.389
_refine_ls_extinction_method none
_refine_ls_goodness_of_fit_ref 1.082
_refine_ls_hydrogen_treatment constr
_refine_ls_matrix_type full
_refine_ls_number_parameters 496
_refine_ls_number_reflns 7100
_refine_ls_number_restraints 0
_refine_ls_restrained_S_all 1.082
_refine_ls_R_factor_all 0.0685
_refine_ls_R_factor_gt 0.0572
_refine_ls_shift/su_max 0.001
_refine_ls_shift/su_mean 0.000
_refine_ls_structure_factor_coef Fsqd
_refine_ls_weighting_details 'calc w=1/[\s^2^(Fo^2^)+(0.0795P)^2^+1.9793P] where P=(Fo^2^+2Fc^2^)/3'
_refine_ls_weighting_scheme calc
_refine_ls_wR_factor_gt 0.1509
_refine_ls_wR_factor_ref 0.1595
_reflns_number_gt 5845
_reflns_number_total 7100
_reflns_threshold_expression I>2\s(I)
_cod_data_source_file hy2480.cif
_cod_data_source_block I
_cod_database_code 2232773
_cod_database_fobs_code 2232773

loop_
_symmetry_equiv_pos_as_xyz
'x, y, z'
'-x, -y, -z'

loop_
_atom_site_type_symbol
_atom_site_label
_atom_site_fract_x
_atom_site_fract_y
_atom_site_fract_z
_atom_site_U_iso_or_equiv
_atom_site_adp_type
_atom_site_calc_flag
_atom_site_refinement_flags
_atom_site_occupancy
_atom_site_symmetry_multiplicity
Ni Ni1 0.63475(4) 0.15916(3) 0.69156(3) 0.02848(15) Uani d . 1 1
N N1 0.4993(3) 0.2563(2) 0.8096(2) 0.0325(6) Uani d . 1 1
N N2 0.5688(2) 0.0406(2) 0.77467(19) 0.0290(6) Uani d . 1 1
N N3 0.7612(2) 0.1153(2) 0.77055(19) 0.0311(6) Uani d . 1 1
N N4 0.7707(2) 0.0408(2) 0.5899(2) 0.0324(6) Uani d . 1 1
N N5 0.6785(2) 0.2890(2) 0.6102(2) 0.0301(6) Uani d . 1 1
N N6 0.5324(2) 0.2015(2) 0.5887(2) 0.0312(6) Uani d . 1 1
C C1 0.4656(4) 0.3632(3) 0.8248(3) 0.0434(9) Uani d . 1 1
H H1 0.5112 0.4022 0.7816 0.052 Uiso calc R 1 1
C C2 0.3655(4) 0.4211(3) 0.9020(3) 0.0510(10) Uani d . 1 1
H H2 0.3432 0.4980 0.9093 0.061 Uiso calc R 1 1
C C3 0.3003(4) 0.3658(3) 0.9667(3) 0.0458(9) Uani d . 1 1
H H3 0.2327 0.4039 1.0198 0.055 Uiso calc R 1 1
C C4 0.3341(3) 0.2526(3) 0.9540(2) 0.0356(8) Uani d . 1 1
C C5 0.2720(3) 0.1873(3) 1.0187(3) 0.0408(9) Uani d . 1 1
H H5 0.2043 0.2209 1.0736 0.049 Uiso calc R 1 1
C C6 0.3093(3) 0.0789(3) 1.0020(3) 0.0408(8) Uani d . 1 1
H H6 0.2670 0.0374 1.0461 0.049 Uiso calc R 1 1
C C7 0.4095(3) 0.0241(3) 0.9210(2) 0.0338(7) Uani d . 1 1
C C8 0.4522(3) -0.0897(3) 0.8999(3) 0.0380(8) Uani d . 1 1
H H8 0.4134 -0.1351 0.9417 0.046 Uiso calc R 1 1
C C9 0.5486(3) -0.1334(3) 0.8200(3) 0.0385(8) Uani d . 1 1
H H9 0.5778 -0.2097 0.8061 0.046 Uiso calc R 1 1
C C10 0.6051(3) -0.0662(3) 0.7581(3) 0.0349(8) Uani d . 1 1
H H10 0.6720 -0.0983 0.7019 0.042 Uiso calc R 1 1
C C11 0.4337(3) 0.2018(3) 0.8734(2) 0.0305(7) Uani d . 1 1
C C12 0.4717(3) 0.0857(3) 0.8554(2) 0.0298(7) Uani d . 1 1
C C13 0.7583(3) 0.1566(3) 0.8574(2) 0.0359(8) Uani d . 1 1
H H13 0.6927 0.2187 0.8881 0.043 Uiso calc R 1 1
C C14 0.8470(4) 0.1129(3) 0.9051(3) 0.0439(9) Uani d . 1 1
H H14 0.8424 0.1459 0.9661 0.053 Uiso calc R 1 1
C C15 0.9405(4) 0.0228(3) 0.8640(3) 0.0449(9) Uani d . 1 1
H H15 1.0004 -0.0089 0.8974 0.054 Uiso calc R 1 1
C C16 0.9484(3) -0.0236(3) 0.7721(3) 0.0376(8) Uani d . 1 1
C C17 1.0444(4) -0.1179(3) 0.7218(3) 0.0504(10) Uani d . 1 1
H H17 1.1066 -0.1532 0.7521 0.060 Uiso calc R 1 1
C C18 1.0475(3) -0.1572(3) 0.6320(3) 0.0475(9) Uani d . 1 1
H H18 1.1113 -0.2203 0.6008 0.057 Uiso calc R 1 1
C C19 0.9565(3) -0.1053(3) 0.5835(3) 0.0393(8) Uani d . 1 1
C C20 0.9564(3) -0.1402(3) 0.4882(3) 0.0440(9) Uani d . 1 1
H H20 1.0187 -0.2022 0.4532 0.053 Uiso calc R 1 1
C C21 0.8667(3) -0.0848(3) 0.4469(3) 0.0423(9) Uani d . 1 1
H H21 0.8663 -0.1075 0.3826 0.051 Uiso calc R 1 1
C C22 0.7751(3) 0.0058(3) 0.4994(2) 0.0368(8) Uani d . 1 1
H H22 0.7134 0.0441 0.4691 0.044 Uiso calc R 1 1
C C23 0.8561(3) 0.0273(3) 0.7274(2) 0.0322(7) Uani d . 1 1
C C24 0.8607(3) -0.0132(3) 0.6311(2) 0.0326(7) Uani d . 1 1
C C25 0.7471(3) 0.3352(3) 0.6247(3) 0.0359(8) Uani d . 1 1
H H25 0.7780 0.3117 0.6829 0.043 Uiso calc R 1 1
C C26 0.7760(3) 0.4173(3) 0.5578(3) 0.0399(8) Uani d . 1 1
H H26 0.8239 0.4496 0.5717 0.048 Uiso calc R 1 1
C C27 0.7346(3) 0.4498(3) 0.4731(3) 0.0396(8) Uani d . 1 1
H H27 0.7558 0.5030 0.4257 0.047 Uiso calc R 1 1
C C28 0.6603(3) 0.4045(3) 0.4557(2) 0.0335(8) Uani d . 1 1
C C29 0.6100(3) 0.4353(3) 0.3700(3) 0.0407(9) Uani d . 1 1
H H29 0.6297 0.4870 0.3194 0.049 Uiso calc R 1 1
C C30 0.5352(3) 0.3921(3) 0.3601(3) 0.0412(9) Uani d . 1 1
H H30 0.5029 0.4142 0.3026 0.049 Uiso calc R 1 1
C C31 0.5035(3) 0.3138(3) 0.4343(2) 0.0340(7) Uani d . 1 1
C C32 0.4228(3) 0.2689(3) 0.4297(3) 0.0422(9) Uani d . 1 1
H H32 0.3850 0.2913 0.3760 0.051 Uiso calc R 1 1
C C33 0.3996(3) 0.1932(3) 0.5033(3) 0.0431(9) Uani d . 1 1
H H33 0.3450 0.1628 0.5015 0.052 Uiso calc R 1 1
C C34 0.4568(3) 0.1606(3) 0.5812(3) 0.0376(8) Uani d . 1 1
H H34 0.4408 0.1067 0.6310 0.045 Uiso calc R 1 1
C C35 0.6342(3) 0.3242(3) 0.5274(2) 0.0278(7) Uani d . 1 1
C C36 0.5545(3) 0.2786(2) 0.5166(2) 0.0286(7) Uani d . 1 1
N N7 0.7221(3) 0.0523(3) 0.2402(3) 0.0523(9) Uani d . 1 1
O O1 0.6907(3) -0.0150(3) 0.2998(2) 0.0791(11) Uani d . 1 1
O O2 0.7909(2) 0.0240(2) 0.1500(2) 0.0519(7) Uani d . 1 1
O O3 0.6849(3) 0.1498(3) 0.2673(3) 0.0939(13) Uani d . 1 1
N N8 0.1200(4) 0.3433(4) 0.3285(4) 0.0794(12) Uani d . 1 1
O O4 0.1898(4) 0.3125(5) 0.3753(4) 0.1248(19) Uani d . 1 1
O O5 0.1483(6) 0.3317(8) 0.2355(4) 0.198(4) Uani d . 1 1
O O6 0.0122(4) 0.3875(4) 0.3707(5) 0.133(2) Uani d . 1 1
O O7 0.0438(3) 0.7131(3) 0.2656(2) 0.0672(9) Uani d . 1 1
H H71 0.0963 0.6673 0.2233 0.081 Uiso d . 1 1
H H72 0.0004 0.6814 0.2998 0.081 Uiso d . 1 1
O O8 0.1078(3) 0.2081(3) 0.8549(3) 0.0772(10) Uani d . 1 1
H H81 0.0596 0.2280 0.8225 0.093 Uiso d . 1 1
H H82 0.1271 0.1419 0.8650 0.093 Uiso d . 1 1
O O9 0.0897(3) 0.3860(3) 0.5860(3) 0.0781(10) Uani d . 1 1
H H91 0.0999 0.3794 0.5230 0.094 Uiso d . 1 1
H H92 0.0559 0.4519 0.5987 0.094 Uiso d . 1 1
O O10 0.2177(3) 0.3503(3) 0.7381(3) 0.0862(11) Uani d . 1 1
H H101 0.1943 0.3028 0.7709 0.103 Uiso d . 1 1
H H102 0.1700 0.3890 0.7071 0.103 Uiso d . 1 1

loop_
_atom_site_aniso_label
_atom_site_aniso_U_11
_atom_site_aniso_U_22
_atom_site_aniso_U_33
_atom_site_aniso_U_12
_atom_site_aniso_U_13
_atom_site_aniso_U_23
Ni1 0.0334(3) 0.0289(2) 0.0266(2) -0.01518(19) -0.01072(17) 0.00554(16)
N1 0.0399(17) 0.0291(15) 0.0298(14) -0.0134(13) -0.0128(12) 0.0056(11)
N2 0.0303(15) 0.0294(14) 0.0287(13) -0.0124(12) -0.0104(11) 0.0049(11)
N3 0.0377(16) 0.0354(15) 0.0265(13) -0.0198(13) -0.0124(12) 0.0075(11)
N4 0.0354(16) 0.0366(15) 0.0306(14) -0.0199(13) -0.0095(12) 0.0034(11)
N5 0.0309(15) 0.0307(14) 0.0304(13) -0.0147(12) -0.0079(11) 0.0031(11)
N6 0.0328(16) 0.0334(15) 0.0299(13) -0.0153(13) -0.0103(12) 0.0051(11)
C1 0.053(2) 0.0336(19) 0.0410(19) -0.0179(18) -0.0103(17) 0.0055(15)
C2 0.064(3) 0.036(2) 0.046(2) -0.011(2) -0.015(2) -0.0028(17)
C3 0.048(2) 0.043(2) 0.040(2) -0.0115(19) -0.0085(17) -0.0057(16)
C4 0.0347(19) 0.041(2) 0.0307(16) -0.0105(16) -0.0139(14) 0.0007(14)
C5 0.032(2) 0.055(2) 0.0324(17) -0.0166(18) -0.0060(15) 0.0022(16)
C6 0.039(2) 0.051(2) 0.0377(18) -0.0256(18) -0.0092(16) 0.0062(16)
C7 0.0348(19) 0.0380(19) 0.0340(17) -0.0180(16) -0.0153(15) 0.0094(14)
C8 0.045(2) 0.043(2) 0.0382(18) -0.0282(18) -0.0181(16) 0.0126(15)
C9 0.051(2) 0.0301(18) 0.0426(19) -0.0200(17) -0.0195(17) 0.0057(15)
C10 0.038(2) 0.0327(18) 0.0378(18) -0.0156(16) -0.0137(15) 0.0039(14)
C11 0.0327(18) 0.0319(17) 0.0289(16) -0.0118(15) -0.0144(14) 0.0070(13)
C12 0.0307(18) 0.0363(18) 0.0284(15) -0.0167(15) -0.0136(13) 0.0069(13)
C13 0.046(2) 0.044(2) 0.0267(16) -0.0265(17) -0.0114(15) 0.0066(14)
C14 0.053(2) 0.062(3) 0.0330(18) -0.035(2) -0.0191(17) 0.0083(17)
C15 0.045(2) 0.065(3) 0.041(2) -0.034(2) -0.0245(17) 0.0165(18)
C16 0.036(2) 0.042(2) 0.0420(19) -0.0214(17) -0.0164(15) 0.0137(15)
C17 0.038(2) 0.056(2) 0.062(3) -0.020(2) -0.0227(19) 0.015(2)
C18 0.033(2) 0.040(2) 0.065(3) -0.0083(17) -0.0145(18) 0.0019(18)
C19 0.0330(19) 0.0363(19) 0.048(2) -0.0170(16) -0.0064(16) 0.0028(15)
C20 0.038(2) 0.035(2) 0.055(2) -0.0116(17) -0.0053(17) -0.0088(17)
C21 0.049(2) 0.043(2) 0.0358(18) -0.0214(19) -0.0062(17) -0.0043(16)
C22 0.044(2) 0.042(2) 0.0277(16) -0.0199(17) -0.0104(15) 0.0029(14)
C23 0.0328(18) 0.0389(19) 0.0326(16) -0.0232(16) -0.0106(14) 0.0092(14)
C24 0.0357(19) 0.0366(18) 0.0307(16) -0.0211(16) -0.0097(14) 0.0079(14)
C25 0.0359(19) 0.0400(19) 0.0383(18) -0.0209(16) -0.0126(15) 0.0055(15)
C26 0.039(2) 0.038(2) 0.045(2) -0.0216(17) -0.0085(16) 0.0032(16)
C27 0.040(2) 0.0344(19) 0.0402(19) -0.0176(17) -0.0038(16) 0.0064(15)
C28 0.0317(18) 0.0293(17) 0.0284(16) -0.0070(14) 0.0010(13) 0.0008(13)
C29 0.049(2) 0.0376(19) 0.0295(17) -0.0140(17) -0.0084(15) 0.0091(14)
C30 0.049(2) 0.038(2) 0.0274(17) -0.0034(17) -0.0139(15) 0.0023(14)
C31 0.0328(19) 0.0327(18) 0.0306(16) -0.0026(15) -0.0116(14) -0.0027(13)
C32 0.041(2) 0.044(2) 0.0418(19) -0.0068(17) -0.0212(17) -0.0035(16)
C33 0.041(2) 0.046(2) 0.053(2) -0.0189(18) -0.0206(17) -0.0048(17)
C34 0.036(2) 0.040(2) 0.0420(19) -0.0177(16) -0.0136(15) 0.0016(15)
C35 0.0294(17) 0.0278(16) 0.0227(14) -0.0092(14) -0.0058(13) 0.0042(12)
C36 0.0323(18) 0.0266(16) 0.0239(15) -0.0087(14) -0.0061(13) -0.0012(12)
N7 0.043(2) 0.075(3) 0.051(2) -0.0298(19) -0.0183(16) -0.0039(18)
O1 0.083(3) 0.123(3) 0.0530(18) -0.064(2) -0.0270(17) 0.0274(19)
O2 0.0473(17) 0.0572(17) 0.0486(16) -0.0220(14) -0.0046(13) -0.0042(13)
O3 0.069(2) 0.088(3) 0.121(3) -0.028(2) 0.000(2) -0.057(2)
N8 0.066(3) 0.092(3) 0.078(3) -0.029(3) -0.013(3) -0.013(3)
O4 0.056(3) 0.201(6) 0.117(4) -0.030(3) -0.038(3) -0.021(3)
O5 0.134(5) 0.359(11) 0.085(4) -0.056(6) -0.018(3) -0.084(5)
O6 0.067(3) 0.093(3) 0.182(5) -0.010(2) 0.017(3) -0.001(3)
O7 0.0550(19) 0.098(3) 0.0602(18) -0.0392(19) -0.0137(15) -0.0114(17)
O8 0.095(3) 0.058(2) 0.091(2) -0.0182(19) -0.057(2) 0.0015(17)
O9 0.089(3) 0.063(2) 0.079(2) -0.032(2) -0.0155(19) 0.0027(17)
O10 0.078(3) 0.093(3) 0.095(3) -0.039(2) -0.022(2) -0.006(2)

loop_
_atom_type_symbol
_atom_type_description
_atom_type_scat_dispersion_real
_atom_type_scat_dispersion_imag
_atom_type_scat_source
C C 0.0033 0.0016 'International Tables Vol C Tables 4.2.6.8 and 6.1.1.4'
H H 0.0000 0.0000 'International Tables Vol C Tables 4.2.6.8 and 6.1.1.4'
N N 0.0061 0.0033 'International Tables Vol C Tables 4.2.6.8 and 6.1.1.4'
O O 0.0106 0.0060 'International Tables Vol C Tables 4.2.6.8 and 6.1.1.4'
Ni Ni 0.3393 1.1124 'International Tables Vol C Tables 4.2.6.8 and 6.1.1.4'

loop_
_geom_angle_atom_site_label_1
_geom_angle_atom_site_label_2
_geom_angle_atom_site_label_3
_geom_angle
N1 Ni1 N5 95.20(10)
N1 Ni1 N6 92.06(11)
N5 Ni1 N6 79.80(10)
N1 Ni1 N3 96.51(11)
N5 Ni1 N3 93.96(10)
N6 Ni1 N3 169.85(10)
N1 Ni1 N4 170.85(10)
N5 Ni1 N4 93.40(10)
N6 Ni1 N4 92.55(11)
N3 Ni1 N4 79.75(11)
N1 Ni1 N2 79.88(10)
N5 Ni1 N2 172.77(11)
N6 Ni1 N2 95.00(10)
N3 Ni1 N2 91.88(10)
N4 Ni1 N2 91.84(10)
C1 N1 C11 117.6(3)
C1 N1 Ni1 128.6(2)
C11 N1 Ni1 113.6(2)
C10 N2 C12 117.9(3)
C10 N2 Ni1 129.9(2)
C12 N2 Ni1 112.1(2)
C13 N3 C23 117.7(3)
C13 N3 Ni1 129.7(3)
C23 N3 Ni1 112.5(2)
C22 N4 C24 118.0(3)
C22 N4 Ni1 129.4(3)
C24 N4 Ni1 112.2(2)
C25 N5 C35 117.9(3)
C25 N5 Ni1 129.3(2)
C35 N5 Ni1 112.7(2)
C34 N6 C36 117.8(3)
C34 N6 Ni1 129.7(2)
C36 N6 Ni1 112.4(2)
N1 C1 C2 122.8(3)
N1 C1 H1 118.6
C2 C1 H1 118.6
C3 C2 C1 119.4(4)
C3 C2 H2 120.3
C1 C2 H2 120.3
C2 C3 C4 119.4(4)
C2 C3 H3 120.3
C4 C3 H3 120.3
C11 C4 C3 117.4(3)
C11 C4 C5 119.1(3)
C3 C4 C5 123.5(3)
C6 C5 C4 120.4(3)
C6 C5 H5 119.8
C4 C5 H5 119.8
C5 C6 C7 122.4(3)
C5 C6 H6 118.8
C7 C6 H6 118.8
C12 C7 C8 116.6(3)
C12 C7 C6 118.7(3)
C8 C7 C6 124.7(3)
C9 C8 C7 119.8(3)
C9 C8 H8 120.1
C7 C8 H8 120.1
C8 C9 C10 120.0(3)
C8 C9 H9 120.0
C10 C9 H9 120.0
N2 C10 C9 122.5(3)
N2 C10 H10 118.7
C9 C10 H10 118.7
N1 C11 C4 123.3(3)
N1 C11 C12 116.8(3)
C4 C11 C12 119.9(3)
N2 C12 C7 123.1(3)
N2 C12 C11 117.4(3)
C7 C12 C11 119.5(3)
N3 C13 C14 122.8(4)
N3 C13 H13 118.6
C14 C13 H13 118.6
C15 C14 C13 119.7(3)
C15 C14 H14 120.2
C13 C14 H14 120.2
C14 C15 C16 119.9(3)
C14 C15 H15 120.1
C16 C15 H15 120.1
C15 C16 C23 116.8(4)
C15 C16 C17 124.0(3)
C23 C16 C17 119.2(3)
C18 C17 C16 121.0(4)
C18 C17 H17 119.5
C16 C17 H17 119.5
C17 C18 C19 121.0(4)
C17 C18 H18 119.5
C19 C18 H18 119.5
C24 C19 C20 116.8(3)
C24 C19 C18 119.5(3)
C20 C19 C18 123.7(4)
C21 C20 C19 119.7(3)
C21 C20 H20 120.1
C19 C20 H20 120.1
C20 C21 C22 119.7(3)
C20 C21 H21 120.2
C22 C21 H21 120.2
N4 C22 C21 122.7(3)
N4 C22 H22 118.6
C21 C22 H22 118.6
N3 C23 C16 123.1(3)
N3 C23 C24 117.2(3)
C16 C23 C24 119.7(3)
N4 C24 C19 123.0(3)
N4 C24 C23 117.3(3)
C19 C24 C23 119.7(3)
N5 C25 C26 122.9(3)
N5 C25 H25 118.6
C26 C25 H25 118.6
C27 C26 C25 119.1(3)
C27 C26 H26 120.5
C25 C26 H26 120.5
C26 C27 C28 119.9(3)
C26 C27 H27 120.1
C28 C27 H27 120.1
C27 C28 C35 117.4(3)
C27 C28 C29 124.0(3)
C35 C28 C29 118.6(3)
C30 C29 C28 121.2(3)
C30 C29 H29 119.4
C28 C29 H29 119.4
C29 C30 C31 121.2(3)
C29 C30 H30 119.4
C31 C30 H30 119.4
C36 C31 C32 117.3(3)
C36 C31 C30 119.1(3)
C32 C31 C30 123.6(3)
C33 C32 C31 119.3(3)
C33 C32 H32 120.3
C31 C32 H32 120.3
C32 C33 C34 119.6(3)
C32 C33 H33 120.2
C34 C33 H33 120.2
N6 C34 C33 122.9(3)
N6 C34 H34 118.5
C33 C34 H34 118.5
N5 C35 C28 122.8(3)
N5 C35 C36 117.2(3)
C28 C35 C36 120.0(3)
N6 C36 C31 123.0(3)
N6 C36 C35 117.2(3)
C31 C36 C35 119.8(3)
O1 N7 O3 120.1(4)
O1 N7 O2 120.3(4)
O3 N7 O2 119.6(4)
O4 N8 O5 120.6(6)
O4 N8 O6 124.0(6)
O5 N8 O6 115.3(6)
H71 O7 H72 105.6
H81 O8 H82 109.1
H91 O9 H92 106.6
H101 O10 H102 107.6

loop_
_geom_bond_atom_site_label_1
_geom_bond_atom_site_label_2
_geom_bond_distance
Ni1 N1 2.080(3)
Ni1 N5 2.083(3)
Ni1 N6 2.087(3)
Ni1 N3 2.088(3)
Ni1 N4 2.090(3)
Ni1 N2 2.103(2)
N1 C1 1.328(4)
N1 C11 1.358(4)
N2 C10 1.326(4)
N2 C12 1.369(4)
N3 C13 1.332(4)
N3 C23 1.356(4)
N4 C22 1.330(4)
N4 C24 1.359(4)
N5 C25 1.329(4)
N5 C35 1.356(4)
N6 C34 1.325(4)
N6 C36 1.361(4)
C1 C2 1.402(6)
C1 H1 0.9500
C2 C3 1.367(6)
C2 H2 0.9500
C3 C4 1.402(5)
C3 H3 0.9500
C4 C11 1.400(5)
C4 C5 1.436(5)
C5 C6 1.346(5)
C5 H5 0.9500
C6 C7 1.420(5)
C6 H6 0.9500
C7 C12 1.407(4)
C7 C8 1.417(5)
C8 C9 1.354(5)
C8 H8 0.9500
C9 C10 1.399(5)
C9 H9 0.9500
C10 H10 0.9500
C11 C12 1.443(5)
C13 C14 1.388(5)
C13 H13 0.9500
C14 C15 1.358(6)
C14 H14 0.9500
C15 C16 1.403(5)
C15 H15 0.9500
C16 C23 1.407(5)
C16 C17 1.437(6)
C17 C18 1.353(6)
C17 H17 0.9500
C18 C19 1.428(5)
C18 H18 0.9500
C19 C24 1.408(5)
C19 C20 1.412(5)
C20 C21 1.360(6)
C20 H20 0.9500
C21 C22 1.396(5)
C21 H21 0.9500
C22 H22 0.9500
C23 C24 1.435(5)
C25 C26 1.407(5)
C25 H25 0.9500
C26 C27 1.356(5)
C26 H26 0.9500
C27 C28 1.402(5)
C27 H27 0.9500
C28 C35 1.407(4)
C28 C29 1.434(5)
C29 C30 1.350(5)
C29 H29 0.9500
C30 C31 1.429(5)
C30 H30 0.9500
C31 C36 1.399(4)
C31 C32 1.410(5)
C32 C33 1.363(5)
C32 H32 0.9500
C33 C34 1.397(5)
C33 H33 0.9500
C34 H34 0.9500
C35 C36 1.434(5)
N7 O1 1.221(5)
N7 O3 1.245(5)
N7 O2 1.265(4)
N8 O4 1.179(6)
N8 O5 1.199(6)
N8 O6 1.266(6)
O7 H71 0.8200
O7 H72 0.8200
O8 H81 0.8200
O8 H82 0.8200
O9 H91 0.8248
O9 H92 0.8200
O10 H101 0.8200
O10 H102 0.8200

loop_
_geom_hbond_atom_site_label_D
_geom_hbond_atom_site_label_H
_geom_hbond_atom_site_label_A
_geom_hbond_site_symmetry_A
_geom_hbond_distance_DH
_geom_hbond_distance_HA
_geom_hbond_distance_DA
_geom_hbond_angle_DHA
O7 H72 O9 2_566 0.82 1.97 2.768(5) 164
O8 H81 O7 2_566 0.82 1.94 2.749(5) 172
O8 H82 O2 2_656 0.82 2.04 2.827(4) 164
O9 H91 O4 . 0.82 2.07 2.845(6) 155
O9 H92 O6 2_566 0.82 2.00 2.817(6) 175
O10 H101 O8 . 0.82 2.01 2.822(5) 169
O10 H102 O9 . 0.82 2.20 2.900(6) 143
C5 H5 O5 1_556 0.95 2.53 3.293(7) 138
C15 H15 O2 2_756 0.95 2.53 3.265(5) 134
C25 H25 O7 2_666 0.95 2.52 3.300(5) 140
C32 H32 O4 . 0.95 2.46 3.165(6) 131
C34 H34 O1 2_656 0.95 2.37 3.180(5) 143

loop_
_geom_torsion_atom_site_label_1
_geom_torsion_atom_site_label_2
_geom_torsion_atom_site_label_3
_geom_torsion_atom_site_label_4
_geom_torsion
N5 Ni1 N1 C1 -4.6(3)
N6 Ni1 N1 C1 -84.5(3)
N3 Ni1 N1 C1 90.0(3)
N2 Ni1 N1 C1 -179.2(3)
N5 Ni1 N1 C11 170.3(2)
N6 Ni1 N1 C11 90.3(2)
N3 Ni1 N1 C11 -95.2(2)
N2 Ni1 N1 C11 -4.4(2)
N1 Ni1 N2 C10 -178.5(3)
N6 Ni1 N2 C10 90.3(3)
N3 Ni1 N2 C10 -82.2(3)
N4 Ni1 N2 C10 -2.4(3)
N1 Ni1 N2 C12 3.7(2)
N6 Ni1 N2 C12 -87.5(2)
N3 Ni1 N2 C12 99.9(2)
N4 Ni1 N2 C12 179.7(2)
N1 Ni1 N3 C13 -12.4(3)
N5 Ni1 N3 C13 83.3(3)
N6 Ni1 N3 C13 134.9(5)
N4 Ni1 N3 C13 176.0(3)
N2 Ni1 N3 C13 -92.5(3)
N1 Ni1 N3 C23 163.4(2)
N5 Ni1 N3 C23 -100.9(2)
N6 Ni1 N3 C23 -49.3(7)
N4 Ni1 N3 C23 -8.1(2)
N2 Ni1 N3 C23 83.4(2)
N5 Ni1 N4 C22 -85.2(3)
N6 Ni1 N4 C22 -5.2(3)
N3 Ni1 N4 C22 -178.6(3)
N2 Ni1 N4 C22 89.8(3)
N5 Ni1 N4 C24 102.1(2)
N6 Ni1 N4 C24 -178.0(2)
N3 Ni1 N4 C24 8.7(2)
N2 Ni1 N4 C24 -82.9(2)
N1 Ni1 N5 C25 85.3(3)
N6 Ni1 N5 C25 176.5(3)
N3 Ni1 N5 C25 -11.6(3)
N4 Ni1 N5 C25 -91.6(3)
N1 Ni1 N5 C35 -99.1(2)
N6 Ni1 N5 C35 -7.9(2)
N3 Ni1 N5 C35 164.0(2)
N4 Ni1 N5 C35 84.1(2)
N1 Ni1 N6 C34 -82.2(3)
N5 Ni1 N6 C34 -177.1(3)
N3 Ni1 N6 C34 130.3(6)
N4 Ni1 N6 C34 89.9(3)
N2 Ni1 N6 C34 -2.2(3)
N1 Ni1 N6 C36 101.9(2)
N5 Ni1 N6 C36 7.0(2)
N3 Ni1 N6 C36 -45.6(7)
N4 Ni1 N6 C36 -86.0(2)
N2 Ni1 N6 C36 -178.1(2)
C11 N1 C1 C2 -1.0(5)
Ni1 N1 C1 C2 173.7(3)
N1 C1 C2 C3 1.6(6)
C1 C2 C3 C4 -0.6(6)
C2 C3 C4 C11 -0.9(5)
C2 C3 C4 C5 179.4(4)
C11 C4 C5 C6 0.1(5)
C3 C4 C5 C6 179.9(4)
C4 C5 C6 C7 -0.3(6)
C5 C6 C7 C12 -0.3(5)
C5 C6 C7 C8 -179.9(3)
C12 C7 C8 C9 0.2(5)
C6 C7 C8 C9 179.7(3)
C7 C8 C9 C10 -0.5(5)
C12 N2 C10 C9 -0.5(5)
Ni1 N2 C10 C9 -178.2(2)
C8 C9 C10 N2 0.7(5)
C1 N1 C11 C4 -0.6(5)
Ni1 N1 C11 C4 -176.1(2)
C1 N1 C11 C12 179.9(3)
Ni1 N1 C11 C12 4.4(4)
C3 C4 C11 N1 1.6(5)
C5 C4 C11 N1 -178.7(3)
C3 C4 C11 C12 -179.0(3)
C5 C4 C11 C12 0.8(5)
C10 N2 C12 C7 0.1(5)
Ni1 N2 C12 C7 178.2(2)
C10 N2 C12 C11 179.4(3)
Ni1 N2 C12 C11 -2.5(3)
C8 C7 C12 N2 0.0(5)
C6 C7 C12 N2 -179.5(3)
C8 C7 C12 C11 -179.2(3)
C6 C7 C12 C11 1.3(5)
N1 C11 C12 N2 -1.3(4)
C4 C11 C12 N2 179.2(3)
N1 C11 C12 C7 178.0(3)
C4 C11 C12 C7 -1.5(5)
C23 N3 C13 C14 -0.6(5)
Ni1 N3 C13 C14 175.1(2)
N3 C13 C14 C15 -1.5(5)
C13 C14 C15 C16 1.9(5)
C14 C15 C16 C23 -0.3(5)
C14 C15 C16 C17 179.1(3)
C15 C16 C17 C18 -178.7(4)
C23 C16 C17 C18 0.7(5)
C16 C17 C18 C19 1.0(6)
C17 C18 C19 C24 -1.5(5)
C17 C18 C19 C20 178.0(4)
C24 C19 C20 C21 0.4(5)
C18 C19 C20 C21 -179.0(3)
C19 C20 C21 C22 -0.4(5)
C24 N4 C22 C21 1.4(5)
Ni1 N4 C22 C21 -171.0(2)
C20 C21 C22 N4 -0.6(5)
C13 N3 C23 C16 2.2(4)
Ni1 N3 C23 C16 -174.2(2)
C13 N3 C23 C24 -177.1(3)
Ni1 N3 C23 C24 6.5(3)
C15 C16 C23 N3 -1.8(5)
C17 C16 C23 N3 178.8(3)
C15 C16 C23 C24 177.6(3)
C17 C16 C23 C24 -1.9(5)
C22 N4 C24 C19 -1.4(4)
Ni1 N4 C24 C19 172.3(2)
C22 N4 C24 C23 178.3(3)
Ni1 N4 C24 C23 -8.0(3)
C20 C19 C24 N4 0.5(5)
C18 C19 C24 N4 180.0(3)
C20 C19 C24 C23 -179.2(3)
C18 C19 C24 C23 0.3(5)
N3 C23 C24 N4 1.1(4)
C16 C23 C24 N4 -178.3(3)
N3 C23 C24 C19 -179.2(3)
C16 C23 C24 C19 1.4(4)
C35 N5 C25 C26 -0.7(5)
Ni1 N5 C25 C26 174.8(3)
N5 C25 C26 C27 -1.5(6)
C25 C26 C27 C28 2.5(5)
C26 C27 C28 C35 -1.4(5)
C26 C27 C28 C29 178.5(3)
C27 C28 C29 C30 -177.1(3)
C35 C28 C29 C30 2.8(5)
C28 C29 C30 C31 -0.2(6)
C29 C30 C31 C36 -2.3(5)
C29 C30 C31 C32 177.7(3)
C36 C31 C32 C33 -1.0(5)
C30 C31 C32 C33 178.9(3)
C31 C32 C33 C34 -0.6(6)
C36 N6 C34 C33 -0.1(5)
Ni1 N6 C34 C33 -175.8(3)
C32 C33 C34 N6 1.2(6)
C25 N5 C35 C28 1.8(5)
Ni1 N5 C35 C28 -174.4(2)
C25 N5 C35 C36 -176.1(3)
Ni1 N5 C35 C36 7.7(4)
C27 C28 C35 N5 -0.8(5)
C29 C28 C35 N5 179.3(3)
C27 C28 C35 C36 177.1(3)
C29 C28 C35 C36 -2.8(5)
C34 N6 C36 C31 -1.6(5)
Ni1 N6 C36 C31 174.8(2)
C34 N6 C36 C35 178.4(3)
Ni1 N6 C36 C35 -5.2(4)
C32 C31 C36 N6 2.2(5)
C30 C31 C36 N6 -177.7(3)
C32 C31 C36 C35 -177.8(3)
C30 C31 C36 C35 2.2(5)
N5 C35 C36 N6 -1.7(4)
C28 C35 C36 N6 -179.7(3)
N5 C35 C36 C31 178.3(3)
C28 C35 C36 C31 0.4(5)

loop_
_platon_squeeze_void_nr
_platon_squeeze_void_average_x
_platon_squeeze_void_average_y
_platon_squeeze_void_average_z
_platon_squeeze_void_volume
_platon_squeeze_void_count_electrons
1 -0.194 0.500 0.000 350.8 180.7
